data_7156633
loop_
_publ_author_name
'Pappin, Brighid B.'
'Garget, Taylor A.'
'Healy, Peter C.'
'Simone, Michela I.'
'Kiefel, Milton J.'
'Houston, Todd A.'

_publ_section_title
;
 Facile amidinations of 2-aminophenylboronic acid promoted by boronate
 ester formation.
;
_journal_issue 4
_journal_name_full 'Organic &amp; biomolecular chemistry'
_journal_page_first 803
_journal_page_last 806
_journal_paper_doi 10.1039/c8ob02696c
_journal_volume 17
_journal_year 2019
_chemical_formula_moiety 'C15 H13 B N2 O3'
_chemical_formula_sum 'C15 H13 B N2 O3'
_chemical_formula_weight 280.08
_space_group_crystal_system monoclinic
_space_group_IT_number 14
_space_group_name_Hall '-P 2ybc'
_space_group_name_H-M_alt 'P 1 21/c 1'
_symmetry_space_group_name_Hall '-P 2ybc'
_symmetry_space_group_name_H-M 'P 1 21/c 1'
_atom_sites_solution_hydrogens mixed
_audit_creation_method SHELXL-2014
_audit_update_record
;
2018-06-11 deposited with the CCDC.
2019-01-02 downloaded from the CCDC.
;
_cell_angle_alpha 90
_cell_angle_beta 101.099(6)
_cell_angle_gamma 90
_cell_formula_units_Z 4
_cell_length_a 11.2723(8)
_cell_length_b 11.6971(6)
_cell_length_c 10.6896(6)
_cell_measurement_reflns_used 1486
_cell_measurement_temperature 223(1)
_cell_measurement_theta_max 28.9570
_cell_measurement_theta_min 3.9770
_cell_volume 1383.10(15)
_computing_cell_refinement 'CrysAlis PRO'
_computing_data_collection 'CrysAlis PRO (Agilent, 2013)'
_computing_data_reduction 'CrysAlis PRO'
_computing_molecular_graphics 'ORTEP-3 for Windows (Farrugia, 2012)'
_computing_publication_material 'PLATON (Spek, 2009)'
_computing_structure_refinement 'SHELXL-2013 (Sheldrick, 2013)'
_computing_structure_solution 'SIR92 (Altomare, 1994)'
_diffrn_ambient_temperature 223(1)
_diffrn_detector_area_resol_mean 16.0774
_diffrn_measured_fraction_theta_full 0.998
_diffrn_measured_fraction_theta_max 0.884
_diffrn_measurement_device_type 'Xcalibur, Sapphire3, Gemini ultra'
_diffrn_measurement_method '\w scans'
_diffrn_radiation_monochromator graphite
_diffrn_radiation_source 'Enhance (Mo) X-ray Source'
_diffrn_radiation_type MoK\a
_diffrn_radiation_wavelength 0.71073
_diffrn_reflns_av_R_equivalents 0.0269
_diffrn_reflns_av_unetI/netI 0.0487
_diffrn_reflns_Laue_measured_fraction_full 0.998
_diffrn_reflns_Laue_measured_fraction_max 0.884
_diffrn_reflns_limit_h_max 15
_diffrn_reflns_limit_h_min -15
_diffrn_reflns_limit_k_max 16
_diffrn_reflns_limit_k_min -16
_diffrn_reflns_limit_l_max 6
_diffrn_reflns_limit_l_min -14
_diffrn_reflns_number 6482
_diffrn_reflns_point_group_measured_fraction_full 0.998
_diffrn_reflns_point_group_measured_fraction_max 0.884
_diffrn_reflns_theta_full 25.242
_diffrn_reflns_theta_max 30.476
_diffrn_reflns_theta_min 3.402
_exptl_absorpt_coefficient_mu 0.094
_exptl_absorpt_correction_T_max 1.00000
_exptl_absorpt_correction_T_min 0.99066
_exptl_absorpt_correction_type multi-scan
_exptl_absorpt_process_details
;
CrysAlisPro, Agilent (2013)
;
_exptl_crystal_colour colourless
_exptl_crystal_density_diffrn 1.345
_exptl_crystal_description block
_exptl_crystal_F_000 584
_exptl_crystal_recrystallization_method 'Re-crystallisation from solvent: acetonitrile'
_exptl_crystal_size_max 0.350
_exptl_crystal_size_mid 0.250
_exptl_crystal_size_min 0.150
_refine_diff_density_max 0.221
_refine_diff_density_min -0.140
_refine_diff_density_rms 0.038
_refine_ls_extinction_method none
_refine_ls_goodness_of_fit_ref 0.924
_refine_ls_hydrogen_treatment mixed
_refine_ls_matrix_type full
_refine_ls_number_parameters 199
_refine_ls_number_reflns 3718
_refine_ls_number_restraints 0
_refine_ls_restrained_S_all 0.924
_refine_ls_R_factor_all 0.0979
_refine_ls_R_factor_gt 0.0585
_refine_ls_shift/su_max 0.004
_refine_ls_shift/su_mean 0.000
_refine_ls_structure_factor_coef Fsqd
_refine_ls_weighting_details 'w=1/[\s^2^(Fo^2^)+(0.0883P)^2^+0.2766P] where P=(Fo^2^+2Fc^2^)/3'
_refine_ls_weighting_scheme calc
_refine_ls_wR_factor_gt 0.1461
_refine_ls_wR_factor_ref 0.1738
_reflns_Friedel_coverage 0.000
_reflns_number_gt 2422
_reflns_number_total 3718
_reflns_threshold_expression 'I > 2\s(I)'
_cod_data_source_file c8ob02696c2.cif
_cod_data_source_block 1110th19
_cod_depositor_comments 'Adding full bibliography for 7156633--7156636.cif.'
_cod_database_code 7156633
_shelx_space_group_comment
;
The symmetry employed for this shelxl refinement is uniquely defined
by the following loop, which should always be used as a source of
symmetry information in preference to the above space-group names.
They are only intended as comments.
;
_shelx_estimated_absorpt_t_min 0.968
_shelx_estimated_absorpt_t_max 0.986
_shelxl_version_number 2014-3

loop_
_space_group_symop_operation_xyz
'x, y, z'
'-x, y+1/2, -z+1/2'
'-x, -y, -z'
'x, -y-1/2, z-1/2'

loop_
_atom_site_label
_atom_site_type_symbol
_atom_site_fract_x
_atom_site_fract_y
_atom_site_fract_z
_atom_site_U_iso_or_equiv
_atom_site_adp_type
_atom_site_occupancy
_atom_site_site_symmetry_order
_atom_site_calc_flag
_atom_site_refinement_flags_posn
_atom_site_refinement_flags_adp
O1 O 0.13555(13) 0.15266(11) 0.02199(14) 0.0485(4) Uani 1 1 d . .
O2 O 0.31484(13) 0.13780(11) 0.19266(15) 0.0529(4) Uani 1 1 d . .
O3 O 0.08775(13) 0.30907(11) -0.08656(13) 0.0463(4) Uani 1 1 d . .
N2 N 0.10377(14) -0.14442(13) 0.14890(15) 0.0364(4) Uani 1 1 d . .
N1 N 0.12840(16) 0.04189(14) 0.21215(16) 0.0403(4) Uani 1 1 d . .
C1 C 0.24468(16) -0.03629(16) 0.05273(17) 0.0368(4) Uani 1 1 d . .
C6 C 0.3282(2) -0.0378(2) -0.0281(2) 0.0548(6) Uani 1 1 d . .
H6 H 0.3669 0.0307 -0.0427 0.066 Uiso 1 1 calc R U
C5 C 0.3558(2) -0.1357(3) -0.0871(2) 0.0671(7) Uani 1 1 d . .
H5 H 0.4126 -0.1335 -0.1409 0.081 Uiso 1 1 calc R U
C4 C 0.3003(2) -0.2373(2) -0.0672(2) 0.0633(7) Uani 1 1 d . .
H4 H 0.3191 -0.3045 -0.1075 0.076 Uiso 1 1 calc R U
C3 C 0.2171(2) -0.2403(2) 0.0117(2) 0.0513(5) Uani 1 1 d . .
H3 H 0.1793 -0.3093 0.0263 0.062 Uiso 1 1 calc R U
C2 C 0.19007(16) -0.13973(16) 0.06950(17) 0.0350(4) Uani 1 1 d . .
C7 C 0.07482(17) -0.05683(16) 0.21452(16) 0.0366(4) Uani 1 1 d . .
C8 C -0.0214(2) -0.0749(2) 0.2911(2) 0.0565(6) Uani 1 1 d . .
H8A H -0.0011 -0.0327 0.3704 0.085 Uiso 1 1 calc R U
H8B H -0.0272 -0.1557 0.3094 0.085 Uiso 1 1 calc R U
H8C H -0.0982 -0.0481 0.2431 0.085 Uiso 1 1 calc R U
C9 C 0.33945(16) 0.24631(16) 0.16765(18) 0.0357(4) Uani 1 1 d . .
C14 C 0.44040(18) 0.29834(18) 0.2425(2) 0.0453(5) Uani 1 1 d . .
H14 H 0.4873 0.2581 0.3107 0.054 Uiso 1 1 calc R U
C13 C 0.4709(2) 0.4079(2) 0.2163(2) 0.0540(6) Uani 1 1 d . .
H13 H 0.5391 0.4422 0.2668 0.065 Uiso 1 1 calc R U
C12 C 0.4034(2) 0.4685(2) 0.1172(2) 0.0664(7) Uani 1 1 d . .
H12 H 0.4263 0.5431 0.0991 0.080 Uiso 1 1 calc R U
C11 C 0.3021(2) 0.41944(19) 0.0449(2) 0.0574(6) Uani 1 1 d . .
H11 H 0.2548 0.4612 -0.0218 0.069 Uiso 1 1 calc R U
C10 C 0.26932(17) 0.30816(15) 0.06984(17) 0.0356(4) Uani 1 1 d . .
C15 C 0.15923(17) 0.25714(16) -0.00359(17) 0.0354(4) Uani 1 1 d . .
B1 B 0.2104(2) 0.07581(19) 0.1208(2) 0.0394(5) Uani 1 1 d . .
H2 H 0.058(2) -0.2051(18) 0.144(2) 0.042(6) Uiso 1 1 d . .
H1 H 0.110(2) 0.093(2) 0.262(2) 0.052(7) Uiso 1 1 d . .

loop_
_atom_site_aniso_label
_atom_site_aniso_U_11
_atom_site_aniso_U_22
_atom_site_aniso_U_33
_atom_site_aniso_U_23
_atom_site_aniso_U_13
_atom_site_aniso_U_12
O1 0.0422(8) 0.0342(7) 0.0599(9) 0.0135(6) -0.0130(6) -0.0099(6)
O2 0.0463(8) 0.0371(7) 0.0639(10) 0.0077(7) -0.0178(7) -0.0075(7)
O3 0.0436(8) 0.0400(7) 0.0505(8) 0.0146(6) -0.0028(6) -0.0061(7)
N2 0.0360(8) 0.0329(8) 0.0408(8) -0.0020(7) 0.0080(7) -0.0072(7)
N1 0.0468(10) 0.0338(8) 0.0399(9) -0.0055(7) 0.0071(7) 0.0023(8)
C1 0.0325(9) 0.0428(10) 0.0337(9) 0.0045(8) 0.0026(7) -0.0018(8)
C6 0.0479(12) 0.0628(14) 0.0572(13) 0.0067(11) 0.0193(10) -0.0052(11)
C5 0.0566(15) 0.091(2) 0.0608(15) -0.0060(14) 0.0295(12) 0.0077(15)
C4 0.0573(14) 0.0721(16) 0.0631(15) -0.0213(13) 0.0184(12) 0.0096(14)
C3 0.0490(12) 0.0450(11) 0.0598(13) -0.0143(10) 0.0104(10) -0.0025(10)
C2 0.0294(9) 0.0409(10) 0.0330(9) -0.0027(8) 0.0018(7) -0.0008(8)
C7 0.0370(10) 0.0415(10) 0.0297(8) 0.0019(8) 0.0026(7) 0.0012(8)
C8 0.0567(14) 0.0684(15) 0.0489(12) -0.0017(11) 0.0217(10) -0.0032(12)
C9 0.0314(9) 0.0344(9) 0.0416(10) -0.0067(8) 0.0076(7) -0.0022(8)
C14 0.0357(10) 0.0477(11) 0.0495(11) -0.0112(9) 0.0008(8) -0.0019(9)
C13 0.0431(12) 0.0547(13) 0.0630(14) -0.0205(11) 0.0070(10) -0.0170(11)
C12 0.0722(17) 0.0495(13) 0.0724(16) -0.0014(12) 0.0009(13) -0.0312(13)
C11 0.0622(14) 0.0463(12) 0.0579(13) 0.0057(11) -0.0026(11) -0.0189(12)
C10 0.0344(9) 0.0347(9) 0.0383(9) -0.0032(8) 0.0082(7) -0.0076(8)
C15 0.0346(9) 0.0332(9) 0.0389(9) 0.0038(8) 0.0083(8) -0.0050(8)
B1 0.0370(11) 0.0330(10) 0.0432(11) 0.0056(9) -0.0044(9) -0.0031(9)

loop_
_atom_type_symbol
_atom_type_description
_atom_type_scat_dispersion_real
_atom_type_scat_dispersion_imag
_atom_type_scat_source
C C 0.0033 0.0016 'International Tables Vol C Tables 4.2.6.8 and 6.1.1.4'
H H 0.0000 0.0000 'International Tables Vol C Tables 4.2.6.8 and 6.1.1.4'
B B 0.0013 0.0007 'International Tables Vol C Tables 4.2.6.8 and 6.1.1.4'
O O 0.0106 0.0060 'International Tables Vol C Tables 4.2.6.8 and 6.1.1.4'
N N 0.0061 0.0033 'International Tables Vol C Tables 4.2.6.8 and 6.1.1.4'

loop_
_geom_angle_atom_site_label_1
_geom_angle_atom_site_label_2
_geom_angle_atom_site_label_3
_geom_angle
C15 O1 B1 126.82(15)
C9 O2 B1 122.75(15)
C7 N2 C2 124.10(16)
C7 N2 H2 117.3(14)
C2 N2 H2 117.7(14)
C7 N1 B1 125.72(17)
C7 N1 H1 115.9(15)
B1 N1 H1 118.2(15)
C2 C1 C6 116.02(19)
C2 C1 B1 120.68(17)
C6 C1 B1 123.29(19)
C5 C6 C1 122.4(2)
C5 C6 H6 118.8
C1 C6 H6 118.8
C6 C5 C4 119.9(2)
C6 C5 H5 120.0
C4 C5 H5 120.0
C3 C4 C5 119.9(2)
C3 C4 H4 120.0
C5 C4 H4 120.0
C4 C3 C2 119.0(2)
C4 C3 H3 120.5
C2 C3 H3 120.5
C1 C2 C3 122.75(18)
C1 C2 N2 119.16(17)
C3 C2 N2 118.08(18)
N1 C7 N2 120.96(18)
N1 C7 C8 121.54(19)
N2 C7 C8 117.50(18)
C7 C8 H8A 109.5
C7 C8 H8B 109.5
H8A C8 H8B 109.5
C7 C8 H8C 109.5
H8A C8 H8C 109.5
H8B C8 H8C 109.5
O2 C9 C10 122.40(16)
O2 C9 C14 118.43(17)
C10 C9 C14 119.16(18)
C13 C14 C9 120.0(2)
C13 C14 H14 120.0
C9 C14 H14 120.0
C14 C13 C12 121.0(2)
C14 C13 H13 119.5
C12 C13 H13 119.5
C11 C12 C13 119.6(2)
C11 C12 H12 120.2
C13 C12 H12 120.2
C12 C11 C10 120.3(2)
C12 C11 H11 119.8
C10 C11 H11 119.8
C9 C10 C11 119.88(18)
C9 C10 C15 119.57(16)
C11 C10 C15 120.51(18)
O3 C15 O1 118.94(17)
O3 C15 C10 123.57(17)
O1 C15 C10 117.47(16)
O2 B1 O1 110.79(15)
O2 B1 N1 108.59(17)
O1 B1 N1 106.06(16)
O2 B1 C1 114.07(17)
O1 B1 C1 108.86(16)
N1 B1 C1 108.14(16)

loop_
_geom_bond_atom_site_label_1
_geom_bond_atom_site_label_2
_geom_bond_distance
O1 C15 1.291(2)
O1 B1 1.514(2)
O2 C9 1.337(2)
O2 B1 1.467(2)
O3 C15 1.237(2)
N2 C7 1.318(2)
N2 C2 1.410(2)
N2 H2 0.87(2)
N1 C7 1.306(2)
N1 B1 1.521(3)
N1 H1 0.86(2)
C1 C2 1.385(3)
C1 C6 1.396(3)
C1 B1 1.583(3)
C6 C5 1.371(3)
C6 H6 0.9400
C5 C4 1.379(4)
C5 H5 0.9400
C4 C3 1.377(3)
C4 H4 0.9400
C3 C2 1.389(3)
C3 H3 0.9400
C7 C8 1.494(3)
C8 H8A 0.9700
C8 H8B 0.9700
C8 H8C 0.9700
C9 C10 1.387(3)
C9 C14 1.398(3)
C14 C13 1.370(3)
C14 H14 0.9400
C13 C12 1.377(3)
C13 H13 0.9400
C12 C11 1.375(3)
C12 H12 0.9400
C11 C10 1.393(3)
C11 H11 0.9400
C10 C15 1.462(3)

loop_
_geom_hbond_atom_site_label_D
_geom_hbond_atom_site_label_H
_geom_hbond_atom_site_label_A
_geom_hbond_distance_DH
_geom_hbond_distance_HA
_geom_hbond_distance_DA
_geom_hbond_angle_DHA
_geom_hbond_site_symmetry_A
N2 H2 O3 0.87(2) 2.04(2) 2.874(2) 159.2(19) 3
N1 H1 O3 0.86(2) 2.03(2) 2.874(2) 167(2) 4_566

loop_
_geom_torsion_atom_site_label_1
_geom_torsion_atom_site_label_2
_geom_torsion_atom_site_label_3
_geom_torsion_atom_site_label_4
_geom_torsion
C2 C1 C6 C5 -0.5(3)
B1 C1 C6 C5 -179.4(2)
C1 C6 C5 C4 0.0(4)
C6 C5 C4 C3 0.0(4)
C5 C4 C3 C2 0.5(4)
C6 C1 C2 C3 1.0(3)
B1 C1 C2 C3 179.98(17)
C6 C1 C2 N2 -179.36(17)
B1 C1 C2 N2 -0.4(3)
C4 C3 C2 C1 -1.0(3)
C4 C3 C2 N2 179.34(19)
C7 N2 C2 C1 -3.4(3)
C7 N2 C2 C3 176.20(18)
B1 N1 C7 N2 11.3(3)
B1 N1 C7 C8 -168.59(18)
C2 N2 C7 N1 -1.8(3)
C2 N2 C7 C8 178.11(18)
B1 O2 C9 C10 -1.3(3)
B1 O2 C9 C14 179.29(19)
O2 C9 C14 C13 177.47(19)
C10 C9 C14 C13 -1.9(3)
C9 C14 C13 C12 0.2(3)
C14 C13 C12 C11 1.4(4)
C13 C12 C11 C10 -1.3(4)
O2 C9 C10 C11 -177.4(2)
C14 C9 C10 C11 2.0(3)
O2 C9 C10 C15 4.6(3)
C14 C9 C10 C15 -176.05(17)
C12 C11 C10 C9 -0.4(4)
C12 C11 C10 C15 177.6(2)
B1 O1 C15 O3 -179.13(19)
B1 O1 C15 C10 -0.2(3)
C9 C10 C15 O3 175.14(18)
C11 C10 C15 O3 -2.9(3)
C9 C10 C15 O1 -3.8(3)
C11 C10 C15 O1 178.2(2)
C9 O2 B1 O1 -2.3(3)
C9 O2 B1 N1 -118.36(19)
C9 O2 B1 C1 120.97(19)
C15 O1 B1 O2 3.1(3)
C15 O1 B1 N1 120.7(2)
C15 O1 B1 C1 -123.1(2)
C7 N1 B1 O2 -137.61(19)
C7 N1 B1 O1 103.3(2)
C7 N1 B1 C1 -13.3(2)
C2 C1 B1 O2 128.41(19)
C6 C1 B1 O2 -52.7(3)
C2 C1 B1 O1 -107.3(2)
C6 C1 B1 O1 71.6(2)
C2 C1 B1 N1 7.5(2)
C6 C1 B1 N1 -173.63(18)
